data_7234863
loop_
_publ_author_name
'Yanze Liu'
'Yunxiang Lei'
'Miaochang Liu'
'Fei Li'
'Hongping Xiao'
'Jiuxi Chen'
'Xiaobo Huang'
'Wenxia Gao'
'Huayue Wu'
'Yixiang Cheng'

_publ_section_title
;
 The effect of N-alkyl chain length on the photophysical properties of
 indene-1,3-dionemethylene-1,4-dihydropyridine derivatives
;
_journal_name_full 'Journal of Materials Chemistry C'
_journal_page_first 5970
_journal_page_last 5980
_journal_paper_doi 10.1039/C6TC01877G
_journal_volume 4
_journal_year 2016
_chemical_formula_moiety 'C24 H29 N O2'
_chemical_formula_sum 'C24 H29 N O2'
_chemical_formula_weight 363.48
_space_group_IT_number 2
_space_group_name_Hall '-P 1'
_space_group_name_H-M_alt 'P -1'
_symmetry_cell_setting triclinic
_symmetry_space_group_name_Hall '-P 1'
_symmetry_space_group_name_H-M 'P -1'
_atom_sites_solution_hydrogens geom
_atom_sites_solution_primary direct
_atom_sites_solution_secondary difmap
_cell_angle_alpha 82.094(3)
_cell_angle_beta 88.252(3)
_cell_angle_gamma 65.864(3)
_cell_formula_units_Z 2
_cell_length_a 7.9388(15)
_cell_length_b 8.0318(15)
_cell_length_c 17.599(3)
_cell_measurement_reflns_used 5007
_cell_measurement_temperature 298(2)
_cell_measurement_theta_max 27.26
_cell_measurement_theta_min 2.81
_cell_volume 1013.9(3)
_computing_cell_refinement 'SAINT (Bruker, 2002)'
_computing_data_collection 'SMART (Bruker, 2002)'
_computing_data_reduction SAINT
_computing_molecular_graphics 'XP (Bruker, 2002)'
_computing_publication_material 'SHELXL-97 (Bruker, 2002)'
_computing_structure_refinement 'SHELXL-97 (Sheldrick, 1997)'
_computing_structure_solution 'SHELXS-97 (Sheldrick, 1997)'
_diffrn_ambient_temperature 298(2)
_diffrn_measured_fraction_theta_full 0.963
_diffrn_measured_fraction_theta_max 0.963
_diffrn_measurement_device_type 'Bruker APEX area-detector diffractometer'
_diffrn_measurement_method '\f and \w scans'
_diffrn_radiation_monochromator graphite
_diffrn_radiation_source 'fine-focus sealed tube'
_diffrn_radiation_type MoK\a
_diffrn_radiation_wavelength 0.71073
_diffrn_reflns_av_R_equivalents 0.0260
_diffrn_reflns_av_sigmaI/netI 0.0469
_diffrn_reflns_limit_h_max 9
_diffrn_reflns_limit_h_min -5
_diffrn_reflns_limit_k_max 9
_diffrn_reflns_limit_k_min -9
_diffrn_reflns_limit_l_max 21
_diffrn_reflns_limit_l_min -21
_diffrn_reflns_number 5661
_diffrn_reflns_theta_full 26.00
_diffrn_reflns_theta_max 26.00
_diffrn_reflns_theta_min 2.34
_exptl_absorpt_coefficient_mu 0.075
_exptl_absorpt_correction_T_max 0.9852
_exptl_absorpt_correction_T_min 0.9772
_exptl_absorpt_correction_type multi-scan
_exptl_absorpt_process_details 'SADABS (Bruker, 2002)'
_exptl_crystal_density_diffrn 1.191
_exptl_crystal_density_method 'not measured'
_exptl_crystal_description Block
_exptl_crystal_F_000 392
_exptl_crystal_size_max 0.31
_exptl_crystal_size_mid 0.24
_exptl_crystal_size_min 0.20
_refine_diff_density_max 0.493
_refine_diff_density_min -0.385
_refine_diff_density_rms 0.083
_refine_ls_extinction_method none
_refine_ls_goodness_of_fit_ref 1.096
_refine_ls_hydrogen_treatment constr
_refine_ls_matrix_type full
_refine_ls_number_parameters 247
_refine_ls_number_reflns 3835
_refine_ls_number_restraints 0
_refine_ls_restrained_S_all 1.096
_refine_ls_R_factor_all 0.0778
_refine_ls_R_factor_gt 0.0719
_refine_ls_shift/su_max 0.000
_refine_ls_shift/su_mean 0.000
_refine_ls_structure_factor_coef Fsqd
_refine_ls_weighting_details 'calc w=1/[\s^2^(Fo^2^)+(0.1798P)^2^+0.2722P] where P=(Fo^2^+2Fc^2^)/3'
_refine_ls_weighting_scheme calc
_refine_ls_wR_factor_gt 0.2329
_refine_ls_wR_factor_ref 0.2450
_reflns_number_gt 3298
_reflns_number_total 3835
_reflns_threshold_expression I>2\s(I)
_cod_data_source_file J-Mater-Chem-C-2016-4-5970.cif
_cod_data_source_block 1
_cod_depositor_comments
;
The following automatic conversions were performed:

data item '_exptl_absorpt_correction_type' value 'Multi-scan' was
changed to 'multi-scan' in accordance with the built-in table derived
from the CIF Core dictionary named 'cif_core.dic' version 2.4.5 last
updated on 2014-11-21.

data item '_symmetry_cell_setting' value 'Triclinic' was changed to
'triclinic' in accordance with the built-in table derived from the
CIF Core dictionary named 'cif_core.dic' version 2.4.5 last updated
on 2014-11-21.

Automatic conversion script
Id: cif_fix_values 6909 2019-04-08 15:41:33Z antanas 
;
_cod_database_code 7234863

loop_
_symmetry_equiv_pos_as_xyz
'x, y, z'
'-x, -y, -z'

loop_
_atom_site_label
_atom_site_type_symbol
_atom_site_fract_x
_atom_site_fract_y
_atom_site_fract_z
_atom_site_U_iso_or_equiv
_atom_site_adp_type
_atom_site_occupancy
_atom_site_symmetry_multiplicity
_atom_site_calc_flag
_atom_site_refinement_flags
_atom_site_disorder_assembly
_atom_site_disorder_group
O1 O 0.82883(19) 1.04225(19) 0.28484(8) 0.0250(4) Uani 1 1 d . . .
O2 O 0.7265(2) 1.59398(19) 0.38558(8) 0.0306(4) Uani 1 1 d . . .
N1 N 0.7624(2) 1.0249(2) 0.58920(9) 0.0200(4) Uani 1 1 d . . .
C1 C 0.7853(2) 1.5006(3) 0.25946(11) 0.0229(5) Uani 1 1 d . . .
C2 C 0.7950(3) 1.6529(3) 0.21426(12) 0.0266(5) Uani 1 1 d . . .
H2 H 0.7816 1.7580 0.2349 0.032 Uiso 1 1 calc R . .
C3 C 0.8259(3) 1.6393(3) 0.13607(12) 0.0323(5) Uani 1 1 d . . .
H3 H 0.8332 1.7380 0.1039 0.039 Uiso 1 1 calc R . .
C4 C 0.8457(3) 1.4826(3) 0.10556(12) 0.0346(5) Uani 1 1 d . . .
H4 H 0.8634 1.4790 0.0532 0.042 Uiso 1 1 calc R . .
C5 C 0.8395(3) 1.3294(3) 0.15222(12) 0.0293(5) Uani 1 1 d . . .
H5 H 0.8558 1.2228 0.1322 0.035 Uiso 1 1 calc R . .
C6 C 0.8081(3) 1.3430(3) 0.22975(11) 0.0232(5) Uani 1 1 d . . .
C7 C 0.8006(2) 1.2011(3) 0.29402(10) 0.0203(4) Uani 1 1 d . . .
C8 C 0.7637(3) 1.2879(3) 0.36309(11) 0.0205(4) Uani 1 1 d . . .
C9 C 0.7533(3) 1.4738(3) 0.34400(11) 0.0223(4) Uani 1 1 d . . .
C10 C 0.7559(2) 1.2015(3) 0.43915(11) 0.0198(4) Uani 1 1 d . . .
C11 C 0.7359(3) 1.2919(3) 0.50446(11) 0.0224(4) Uani 1 1 d . . .
H11 H 0.7178 1.4150 0.4975 0.027 Uiso 1 1 calc R . .
C12 C 0.7422(3) 1.2047(3) 0.57789(11) 0.0216(4) Uani 1 1 d . . .
C13 C 0.7744(2) 0.9329(2) 0.52753(11) 0.0205(4) Uani 1 1 d . . .
C14 C 0.7724(2) 1.0170(3) 0.45427(11) 0.0209(4) Uani 1 1 d . . .
H14 H 0.7821 0.9519 0.4134 0.025 Uiso 1 1 calc R . .
C15 C 0.7356(3) 1.3001(3) 0.64585(12) 0.0279(5) Uani 1 1 d . . .
H15A H 0.8542 1.2458 0.6718 0.042 Uiso 1 1 calc R . .
H15B H 0.6441 1.2873 0.6803 0.042 Uiso 1 1 calc R . .
H15C H 0.7041 1.4284 0.6291 0.042 Uiso 1 1 calc R . .
C16 C 0.7920(3) 0.7380(3) 0.54190(12) 0.0271(5) Uani 1 1 d . . .
H16A H 0.7860 0.6964 0.4939 0.041 Uiso 1 1 calc R . .
H16B H 0.6932 0.7321 0.5734 0.041 Uiso 1 1 calc R . .
H16C H 0.9082 0.6607 0.5677 0.041 Uiso 1 1 calc R . .
C17 C 0.7674(3) 0.9315(3) 0.66856(10) 0.0213(4) Uani 1 1 d . . .
H17A H 0.8247 0.9794 0.7028 0.026 Uiso 1 1 calc R . .
H17B H 0.8433 0.8008 0.6701 0.026 Uiso 1 1 calc R . .
C18 C 0.5771(3) 0.9573(3) 0.69723(11) 0.0244(5) Uani 1 1 d . . .
H18A H 0.5190 0.9095 0.6633 0.029 Uiso 1 1 calc R . .
H18B H 0.5009 1.0877 0.6965 0.029 Uiso 1 1 calc R . .
C19 C 0.5899(3) 0.8576(3) 0.77902(11) 0.0259(5) Uani 1 1 d . . .
H19A H 0.6728 0.8845 0.8097 0.031 Uiso 1 1 calc R . .
H19B H 0.4689 0.9057 0.8012 0.031 Uiso 1 1 calc R . .
C20 C 0.6585(3) 0.6485(3) 0.78344(11) 0.0248(5) Uani 1 1 d . . .
H20A H 0.5797 0.6211 0.7507 0.030 Uiso 1 1 calc R . .
H20B H 0.7826 0.5990 0.7641 0.030 Uiso 1 1 calc R . .
C21 C 0.6599(3) 0.5539(3) 0.86504(11) 0.0277(5) Uani 1 1 d . . .
H21A H 0.7546 0.5633 0.8955 0.033 Uiso 1 1 calc R . .
H21B H 0.5419 0.6183 0.8876 0.033 Uiso 1 1 calc R . .
C22 C 0.6954(3) 0.3516(3) 0.86897(12) 0.0300(5) Uani 1 1 d . . .
H22A H 0.5971 0.3423 0.8409 0.036 Uiso 1 1 calc R . .
H22B H 0.8104 0.2881 0.8442 0.036 Uiso 1 1 calc R . .
C23 C 0.7062(4) 0.2574(3) 0.95073(13) 0.0423(6) Uani 1 1 d . . .
H23A H 0.5969 0.3293 0.9771 0.051 Uiso 1 1 calc R . .
H23B H 0.8126 0.2557 0.9770 0.051 Uiso 1 1 calc R . .
C24 C 0.7211(5) 0.0614(4) 0.95632(17) 0.0565(8) Uani 1 1 d . . .
H24A H 0.6172 0.0612 0.9299 0.085 Uiso 1 1 calc R . .
H24B H 0.7224 0.0121 1.0093 0.085 Uiso 1 1 calc R . .
H24C H 0.8331 -0.0131 0.9333 0.085 Uiso 1 1 calc R . .

loop_
_atom_site_aniso_label
_atom_site_aniso_U_11
_atom_site_aniso_U_22
_atom_site_aniso_U_33
_atom_site_aniso_U_23
_atom_site_aniso_U_13
_atom_site_aniso_U_12
O1 0.0289(7) 0.0254(7) 0.0248(7) -0.0004(5) -0.0032(6) -0.0161(6)
O2 0.0437(9) 0.0217(7) 0.0272(8) 0.0059(6) -0.0078(6) -0.0166(7)
N1 0.0212(8) 0.0201(8) 0.0200(8) 0.0067(6) -0.0056(6) -0.0123(6)
C1 0.0188(9) 0.0238(10) 0.0239(10) 0.0087(8) -0.0068(7) -0.0097(7)
C2 0.0246(10) 0.0230(10) 0.0290(10) 0.0102(8) -0.0055(8) -0.0104(8)
C3 0.0319(11) 0.0365(12) 0.0273(11) 0.0134(9) -0.0050(8) -0.0178(9)
C4 0.0380(12) 0.0459(13) 0.0213(10) 0.0087(9) -0.0033(8) -0.0223(10)
C5 0.0308(11) 0.0365(12) 0.0235(10) 0.0025(8) -0.0036(8) -0.0183(9)
C6 0.0201(9) 0.0275(10) 0.0224(10) 0.0076(7) -0.0071(7) -0.0130(8)
C7 0.0178(8) 0.0236(9) 0.0203(9) 0.0038(7) -0.0044(7) -0.0111(7)
C8 0.0199(9) 0.0202(9) 0.0209(10) 0.0050(7) -0.0057(7) -0.0098(7)
C9 0.0233(9) 0.0211(9) 0.0222(9) 0.0073(7) -0.0086(7) -0.0115(7)
C10 0.0182(9) 0.0199(9) 0.0213(10) 0.0051(7) -0.0053(7) -0.0100(7)
C11 0.0255(9) 0.0195(9) 0.0232(10) 0.0062(7) -0.0048(7) -0.0128(8)
C12 0.0218(9) 0.0200(9) 0.0239(10) 0.0038(7) -0.0043(7) -0.0112(7)
C13 0.0195(9) 0.0184(9) 0.0248(9) 0.0038(7) -0.0059(7) -0.0107(7)
C14 0.0207(9) 0.0214(9) 0.0215(9) 0.0025(7) -0.0052(7) -0.0110(7)
C15 0.0396(11) 0.0237(10) 0.0235(9) 0.0024(8) -0.0024(8) -0.0175(9)
C16 0.0377(11) 0.0215(10) 0.0267(10) 0.0041(8) -0.0065(8) -0.0186(8)
C17 0.0232(9) 0.0218(9) 0.0193(9) 0.0082(7) -0.0064(7) -0.0124(7)
C18 0.0228(9) 0.0236(9) 0.0250(10) 0.0074(7) -0.0053(7) -0.0106(8)
C19 0.0272(10) 0.0283(10) 0.0232(9) 0.0061(8) -0.0040(8) -0.0148(8)
C20 0.0238(9) 0.0291(11) 0.0213(10) 0.0067(8) -0.0034(7) -0.0134(8)
C21 0.0320(10) 0.0318(11) 0.0210(10) 0.0092(8) -0.0072(8) -0.0182(9)
C22 0.0339(11) 0.0330(11) 0.0245(10) 0.0087(8) -0.0072(8) -0.0186(9)
C23 0.0671(17) 0.0352(13) 0.0242(11) 0.0115(9) -0.0078(11) -0.0248(12)
C24 0.086(2) 0.0369(14) 0.0447(15) 0.0160(12) -0.0062(14) -0.0290(14)

loop_
_atom_type_symbol
_atom_type_description
_atom_type_scat_dispersion_real
_atom_type_scat_dispersion_imag
_atom_type_scat_source
C C 0.0033 0.0016 'International Tables Vol C Tables 4.2.6.8 and 6.1.1.4'
H H 0.0000 0.0000 'International Tables Vol C Tables 4.2.6.8 and 6.1.1.4'
N N 0.0061 0.0033 'International Tables Vol C Tables 4.2.6.8 and 6.1.1.4'
O O 0.0106 0.0060 'International Tables Vol C Tables 4.2.6.8 and 6.1.1.4'

loop_
_geom_angle_atom_site_label_1
_geom_angle_atom_site_label_2
_geom_angle_atom_site_label_3
_geom_angle
_geom_angle_site_symmetry_1
_geom_angle_site_symmetry_3
C12 N1 C13 120.29(15) . .
C12 N1 C17 119.50(16) . .
C13 N1 C17 120.21(15) . .
C6 C1 C2 122.21(19) . .
C6 C1 C9 108.82(16) . .
C2 C1 C9 128.97(19) . .
C1 C2 C3 116.5(2) . .
C1 C2 H2 121.8 . .
C3 C2 H2 121.8 . .
C4 C3 C2 121.62(19) . .
C4 C3 H3 119.2 . .
C2 C3 H3 119.2 . .
C3 C4 C5 121.0(2) . .
C3 C4 H4 119.5 . .
C5 C4 H4 119.5 . .
C6 C5 C4 117.4(2) . .
C6 C5 H5 121.3 . .
C4 C5 H5 121.3 . .
C1 C6 C5 121.23(18) . .
C1 C6 C7 109.06(17) . .
C5 C6 C7 129.66(19) . .
O1 C7 C8 130.20(16) . .
O1 C7 C6 123.17(17) . .
C8 C7 C6 106.58(16) . .
C10 C8 C7 126.27(16) . .
C10 C8 C9 124.87(17) . .
C7 C8 C9 108.62(16) . .
O2 C9 C8 130.04(18) . .
O2 C9 C1 123.09(17) . .
C8 C9 C1 106.86(16) . .
C11 C10 C14 115.36(17) . .
C11 C10 C8 122.49(17) . .
C14 C10 C8 122.14(18) . .
C12 C11 C10 122.49(18) . .
C12 C11 H11 118.8 . .
C10 C11 H11 118.8 . .
N1 C12 C11 119.59(18) . .
N1 C12 C15 119.36(16) . .
C11 C12 C15 121.00(17) . .
C14 C13 N1 120.60(16) . .
C14 C13 C16 120.51(17) . .
N1 C13 C16 118.88(16) . .
C13 C14 C10 121.58(18) . .
C13 C14 H14 119.2 . .
C10 C14 H14 119.2 . .
C12 C15 H15A 109.5 . .
C12 C15 H15B 109.5 . .
H15A C15 H15B 109.5 . .
C12 C15 H15C 109.5 . .
H15A C15 H15C 109.5 . .
H15B C15 H15C 109.5 . .
C13 C16 H16A 109.5 . .
C13 C16 H16B 109.5 . .
H16A C16 H16B 109.5 . .
C13 C16 H16C 109.5 . .
H16A C16 H16C 109.5 . .
H16B C16 H16C 109.5 . .
N1 C17 C18 112.96(14) . .
N1 C17 H17A 109.0 . .
C18 C17 H17A 109.0 . .
N1 C17 H17B 109.0 . .
C18 C17 H17B 109.0 . .
H17A C17 H17B 107.8 . .
C17 C18 C19 110.92(14) . .
C17 C18 H18A 109.5 . .
C19 C18 H18A 109.5 . .
C17 C18 H18B 109.5 . .
C19 C18 H18B 109.5 . .
H18A C18 H18B 108.0 . .
C20 C19 C18 113.83(17) . .
C20 C19 H19A 108.8 . .
C18 C19 H19A 108.8 . .
C20 C19 H19B 108.8 . .
C18 C19 H19B 108.8 . .
H19A C19 H19B 107.7 . .
C21 C20 C19 112.69(17) . .
C21 C20 H20A 109.1 . .
C19 C20 H20A 109.1 . .
C21 C20 H20B 109.1 . .
C19 C20 H20B 109.1 . .
H20A C20 H20B 107.8 . .
C22 C21 C20 113.47(17) . .
C22 C21 H21A 108.9 . .
C20 C21 H21A 108.9 . .
C22 C21 H21B 108.9 . .
C20 C21 H21B 108.9 . .
H21A C21 H21B 107.7 . .
C23 C22 C21 112.73(19) . .
C23 C22 H22A 109.0 . .
C21 C22 H22A 109.0 . .
C23 C22 H22B 109.0 . .
C21 C22 H22B 109.0 . .
H22A C22 H22B 107.8 . .
C22 C23 C24 113.9(2) . .
C22 C23 H23A 108.8 . .
C24 C23 H23A 108.8 . .
C22 C23 H23B 108.8 . .
C24 C23 H23B 108.8 . .
H23A C23 H23B 107.7 . .
C23 C24 H24A 109.5 . .
C23 C24 H24B 109.5 . .
H24A C24 H24B 109.5 . .
C23 C24 H24C 109.5 . .
H24A C24 H24C 109.5 . .
H24B C24 H24C 109.5 . .

loop_
_geom_bond_atom_site_label_1
_geom_bond_atom_site_label_2
_geom_bond_distance
_geom_bond_site_symmetry_2
O1 C7 1.235(2) .
O2 C9 1.236(3) .
N1 C12 1.373(2) .
N1 C13 1.374(3) .
N1 C17 1.485(2) .
C1 C6 1.377(3) .
C1 C2 1.393(2) .
C1 C9 1.503(3) .
C2 C3 1.402(3) .
C2 H2 0.9300 .
C3 C4 1.384(4) .
C3 H3 0.9300 .
C4 C5 1.400(3) .
C4 H4 0.9300 .
C5 C6 1.391(3) .
C5 H5 0.9300 .
C6 C7 1.509(2) .
C7 C8 1.447(3) .
C8 C10 1.432(2) .
C8 C9 1.454(2) .
C10 C11 1.413(3) .
C10 C14 1.421(2) .
C11 C12 1.375(3) .
C11 H11 0.9300 .
C12 C15 1.495(3) .
C13 C14 1.368(3) .
C13 C16 1.500(2) .
C14 H14 0.9300 .
C15 H15A 0.9600 .
C15 H15B 0.9600 .
C15 H15C 0.9600 .
C16 H16A 0.9600 .
C16 H16B 0.9600 .
C16 H16C 0.9600 .
C17 C18 1.518(3) .
C17 H17A 0.9700 .
C17 H17B 0.9700 .
C18 C19 1.533(2) .
C18 H18A 0.9700 .
C18 H18B 0.9700 .
C19 C20 1.530(3) .
C19 H19A 0.9700 .
C19 H19B 0.9700 .
C20 C21 1.528(2) .
C20 H20A 0.9700 .
C20 H20B 0.9700 .
C21 C22 1.523(3) .
C21 H21A 0.9700 .
C21 H21B 0.9700 .
C22 C23 1.518(3) .
C22 H22A 0.9700 .
C22 H22B 0.9700 .
C23 C24 1.519(3) .
C23 H23A 0.9700 .
C23 H23B 0.9700 .
C24 H24A 0.9600 .
C24 H24B 0.9600 .
C24 H24C 0.9600 .

loop_
_geom_torsion_atom_site_label_1
_geom_torsion_atom_site_label_2
_geom_torsion_atom_site_label_3
_geom_torsion_atom_site_label_4
_geom_torsion
_geom_torsion_site_symmetry_1
_geom_torsion_site_symmetry_2
_geom_torsion_site_symmetry_3
_geom_torsion_site_symmetry_4
C6 C1 C2 C3 1.2(3) . . . .
C9 C1 C2 C3 -179.75(17) . . . .
C1 C2 C3 C4 0.0(3) . . . .
C2 C3 C4 C5 -1.4(3) . . . .
C3 C4 C5 C6 1.6(3) . . . .
C2 C1 C6 C5 -1.0(3) . . . .
C9 C1 C6 C5 179.79(17) . . . .
C2 C1 C6 C7 176.78(16) . . . .
C9 C1 C6 C7 -2.5(2) . . . .
C4 C5 C6 C1 -0.4(3) . . . .
C4 C5 C6 C7 -177.67(18) . . . .
C1 C6 C7 O1 -175.24(16) . . . .
C5 C6 C7 O1 2.3(3) . . . .
C1 C6 C7 C8 2.5(2) . . . .
C5 C6 C7 C8 179.98(19) . . . .
O1 C7 C8 C10 1.6(3) . . . .
C6 C7 C8 C10 -175.95(16) . . . .
O1 C7 C8 C9 176.03(18) . . . .
C6 C7 C8 C9 -1.46(19) . . . .
C10 C8 C9 O2 -4.5(3) . . . .
C7 C8 C9 O2 -179.08(19) . . . .
C10 C8 C9 C1 174.63(16) . . . .
C7 C8 C9 C1 0.0(2) . . . .
C6 C1 C9 O2 -179.25(17) . . . .
C2 C1 C9 O2 1.6(3) . . . .
C6 C1 C9 C8 1.5(2) . . . .
C2 C1 C9 C8 -177.62(18) . . . .
C7 C8 C10 C11 173.98(17) . . . .
C9 C8 C10 C11 0.4(3) . . . .
C7 C8 C10 C14 -4.5(3) . . . .
C9 C8 C10 C14 -178.07(16) . . . .
C14 C10 C11 C12 3.5(3) . . . .
C8 C10 C11 C12 -175.05(17) . . . .
C13 N1 C12 C11 -0.6(3) . . . .
C17 N1 C12 C11 -179.45(15) . . . .
C13 N1 C12 C15 -178.02(17) . . . .
C17 N1 C12 C15 3.2(3) . . . .
C10 C11 C12 N1 -2.3(3) . . . .
C10 C11 C12 C15 175.09(18) . . . .
C12 N1 C13 C14 2.1(3) . . . .
C17 N1 C13 C14 -179.10(15) . . . .
C12 N1 C13 C16 -178.63(16) . . . .
C17 N1 C13 C16 0.2(3) . . . .
N1 C13 C14 C10 -0.7(3) . . . .
C16 C13 C14 C10 -179.97(16) . . . .
C11 C10 C14 C13 -2.0(3) . . . .
C8 C10 C14 C13 176.55(16) . . . .
C12 N1 C17 C18 88.7(2) . . . .
C13 N1 C17 C18 -90.1(2) . . . .
N1 C17 C18 C19 179.66(15) . . . .
C17 C18 C19 C20 -75.6(2) . . . .
C18 C19 C20 C21 -176.89(15) . . . .
C19 C20 C21 C22 170.00(16) . . . .
C20 C21 C22 C23 177.04(17) . . . .
C21 C22 C23 C24 173.9(2) . . . .
